data_7249911
loop_
_publ_author_name
'O'Sullivan, Patrick'
'Previtali, Viola'
'Twamley, Brendan'
'Marmion, Celine J.'
'McDonald, Aidan R.'
'Rozas, Isabel'

_publ_section_title
;
 Platinum(ii) complexes of aryl guanidine-like derivatives as potential
 anticancer agents: between coordination and cyclometallation.
;
_journal_issue 5
_journal_name_full 'RSC advances'
_journal_page_first 3427
_journal_page_last 3438
_journal_paper_doi 10.1039/d5ra00310e
_journal_volume 15
_journal_year 2025
_chemical_formula_moiety 'C11 H16 Cl N3 O Pt S'
_chemical_formula_sum 'C11 H16 Cl N3 O Pt S'
_chemical_formula_weight 468.87
_space_group_crystal_system orthorhombic
_space_group_IT_number 61
_space_group_name_Hall '-P 2ac 2ab'
_space_group_name_H-M_alt 'P b c a'
_atom_sites_solution_hydrogens mixed
_audit_creation_method SHELXL-2014
_audit_update_record
;
2024-10-18 deposited with the CCDC.	2025-01-21 downloaded from the CCDC.
;
_cell_angle_alpha 90
_cell_angle_beta 90
_cell_angle_gamma 90
_cell_formula_units_Z 8
_cell_length_a 11.8110(5)
_cell_length_b 12.8065(5)
_cell_length_c 18.3660(7)
_cell_measurement_reflns_used 9988
_cell_measurement_temperature 100(2)
_cell_measurement_theta_max 30.14
_cell_measurement_theta_min 2.59
_cell_volume 2778.00(19)
_computing_cell_refinement 'SAINT+ Ver. 8.34A (Bruker-AXS, 2012)'
_computing_data_collection 'APEX2 Ver. 2012.12-10 (Bruker-AXS, 2012)'
_computing_data_reduction 'SAINT+ Ver. 8.34A (Bruker-AXS, 2012)'
_computing_molecular_graphics 'SHELXTL (Bruker-AXS, 2008-2013)'
_computing_publication_material 'SHELXTL (Bruker-AXS, 2008-2013)'
_computing_structure_refinement 'SHELXL-2014/5 (Sheldrick, 2014)'
_computing_structure_solution 'SHELXT-2014/4 (Sheldrick, 2014)'
_diffrn_ambient_temperature 100(2)
_diffrn_detector_area_resol_mean 8.258
_diffrn_measured_fraction_theta_full 1.000
_diffrn_measured_fraction_theta_max 1.000
_diffrn_measurement_device_type 'Bruker SMART APEX2 area detector'
_diffrn_measurement_method '\w and \f scans'
_diffrn_radiation_type MoK\a
_diffrn_radiation_wavelength 0.71073
_diffrn_reflns_av_R_equivalents 0.0259
_diffrn_reflns_av_unetI/netI 0.0123
_diffrn_reflns_Laue_measured_fraction_full 1.000
_diffrn_reflns_Laue_measured_fraction_max 1.000
_diffrn_reflns_limit_h_max 16
_diffrn_reflns_limit_h_min -16
_diffrn_reflns_limit_k_max 17
_diffrn_reflns_limit_k_min -18
_diffrn_reflns_limit_l_max 25
_diffrn_reflns_limit_l_min -25
_diffrn_reflns_number 42495
_diffrn_reflns_point_group_measured_fraction_full 1.000
_diffrn_reflns_point_group_measured_fraction_max 1.000
_diffrn_reflns_theta_full 25.242
_diffrn_reflns_theta_max 30.142
_diffrn_reflns_theta_min 2.218
_diffrn_source 'sealed tube'
_exptl_absorpt_coefficient_mu 10.436
_exptl_absorpt_correction_T_max 0.7460
_exptl_absorpt_correction_T_min 0.5968
_exptl_absorpt_correction_type multi-scan
_exptl_absorpt_process_details 'SADABS-2012/1 (Bruker, 2012)'
_exptl_crystal_colour bronze
_exptl_crystal_density_diffrn 2.242
_exptl_crystal_description needle
_exptl_crystal_F_000 1776
_exptl_crystal_size_max 0.100
_exptl_crystal_size_mid 0.090
_exptl_crystal_size_min 0.040
_refine_diff_density_max 0.435
_refine_diff_density_min -0.475
_refine_diff_density_rms 0.085
_refine_ls_extinction_method none
_refine_ls_goodness_of_fit_ref 1.023
_refine_ls_hydrogen_treatment mixed
_refine_ls_matrix_type full
_refine_ls_number_parameters 173
_refine_ls_number_reflns 4105
_refine_ls_number_restraints 0
_refine_ls_restrained_S_all 1.023
_refine_ls_R_factor_all 0.0168
_refine_ls_R_factor_gt 0.0119
_refine_ls_shift/su_max 0.007
_refine_ls_shift/su_mean 0.000
_refine_ls_structure_factor_coef Fsqd
_refine_ls_weighting_details 'w=1/[\s^2^(Fo^2^)+(0.0071P)^2^+2.5619P] where P=(Fo^2^+2Fc^2^)/3'
_refine_ls_weighting_scheme calc
_refine_ls_wR_factor_gt 0.0226
_refine_ls_wR_factor_ref 0.0235
_reflns_Friedel_coverage 0.000
_reflns_number_gt 3622
_reflns_number_total 4105
_reflns_threshold_expression 'I > 2\s(I)'
_cod_data_source_file d5ra00310e2.cif
_cod_data_source_block tcd177
_cod_database_code 7249911
_shelx_space_group_comment
; 
The symmetry employed for this shelxl refinement is uniquely defined 
by the following loop, which should always be used as a source of 
symmetry information in preference to the above space-group names. 
They are only intended as comments. 
;
_shelx_estimated_absorpt_t_min 0.422
_shelx_estimated_absorpt_t_max 0.680
_shelxl_version_number 2014-3

loop_
_space_group_symop_operation_xyz
'x, y, z'
'-x+1/2, -y, z+1/2'
'-x, y+1/2, -z+1/2'
'x+1/2, -y+1/2, -z'
'-x, -y, -z'
'x-1/2, y, -z-1/2'
'x, -y-1/2, z-1/2'
'-x-1/2, y-1/2, z'

loop_
_atom_site_label
_atom_site_type_symbol
_atom_site_fract_x
_atom_site_fract_y
_atom_site_fract_z
_atom_site_U_iso_or_equiv
_atom_site_adp_type
_atom_site_occupancy
_atom_site_site_symmetry_order
_atom_site_calc_flag
_atom_site_refinement_flags_posn
_atom_site_refinement_flags_adp
_atom_site_refinement_flags_occupancy
_atom_site_disorder_assembly
_atom_site_disorder_group
C1 C 0.72605(14) 0.53001(13) 0.67250(9) 0.0119(3) Uani 1 1 d . . . . .
C2 C 0.81575(15) 0.60281(13) 0.67006(10) 0.0147(3) Uani 1 1 d . . . . .
H2 H 0.8652 0.6023 0.6293 0.018 Uiso 1 1 calc R U . . .
C3 C 0.83450(17) 0.67552(14) 0.72535(11) 0.0211(4) Uani 1 1 d . . . . .
H3 H 0.8960 0.7231 0.7220 0.025 Uiso 1 1 calc R U . . .
C4 C 0.76292(18) 0.67802(15) 0.78539(11) 0.0231(4) Uani 1 1 d . . . . .
H4 H 0.7772 0.7251 0.8243 0.028 Uiso 1 1 calc R U . . .
C5 C 0.67068(17) 0.61150(15) 0.78806(10) 0.0195(4) Uani 1 1 d . . . . .
H5 H 0.6202 0.6145 0.8283 0.023 Uiso 1 1 calc R U . . .
C6 C 0.65116(15) 0.53971(13) 0.73185(9) 0.0139(3) Uani 1 1 d . . . . .
C8 C 0.49072(15) 0.45113(13) 0.67804(9) 0.0141(3) Uani 1 1 d . . . . .
C10 C 0.43893(15) 0.40364(14) 0.56512(10) 0.0160(3) Uani 1 1 d . . . . .
H10A H 0.4461 0.3276 0.5567 0.019 Uiso 1 1 calc R U . . .
H10B H 0.4379 0.4401 0.5176 0.019 Uiso 1 1 calc R U . . .
C11 C 0.33265(16) 0.42878(15) 0.60958(10) 0.0188(4) Uani 1 1 d . . . . .
H11A H 0.3021 0.4986 0.5974 0.023 Uiso 1 1 calc R U . . .
H11B H 0.2729 0.3755 0.6024 0.023 Uiso 1 1 calc R U . . .
C13 C 0.90168(16) 0.25006(13) 0.60552(9) 0.0161(3) Uani 1 1 d . . . . .
H13A H 0.9794 0.2290 0.5940 0.024 Uiso 1 1 calc R U . . .
H13B H 0.8485 0.2065 0.5781 0.024 Uiso 1 1 calc R U . . .
H13C H 0.8881 0.2413 0.6578 0.024 Uiso 1 1 calc R U . . .
C14 C 0.91938(15) 0.38381(14) 0.48760(9) 0.0137(3) Uani 1 1 d . . . . .
H14A H 0.9145 0.4552 0.4686 0.021 Uiso 1 1 calc R U . . .
H14B H 0.8673 0.3386 0.4605 0.021 Uiso 1 1 calc R U . . .
H14C H 0.9970 0.3579 0.4820 0.021 Uiso 1 1 calc R U . . .
Cl1 Cl 0.66044(4) 0.29488(4) 0.50106(2) 0.01793(9) Uani 1 1 d . . . . .
N7 N 0.55106(14) 0.47969(13) 0.73688(8) 0.0167(3) Uani 1 1 d . . . . .
N9 N 0.53203(13) 0.44292(11) 0.61196(8) 0.0127(3) Uani 1 1 d . . . . .
N12 N 0.37890(13) 0.42566(13) 0.68389(9) 0.0174(3) Uani 1 1 d . . . . .
O1 O 0.97191(10) 0.44312(10) 0.61959(6) 0.0141(2) Uani 1 1 d . . . . .
Pt1 Pt 0.70037(2) 0.42139(2) 0.59488(2) 0.00955(2) Uani 1 1 d . . . . .
S1 S 0.88187(3) 0.38337(3) 0.58134(2) 0.01029(7) Uani 1 1 d . . . . .
H7 H 0.517(2) 0.4801(17) 0.7751(12) 0.023(6) Uiso 1 1 d . . . . .
H12 H 0.344(2) 0.4509(18) 0.7147(12) 0.023(6) Uiso 1 1 d . . . . .

loop_
_atom_site_aniso_label
_atom_site_aniso_U_11
_atom_site_aniso_U_22
_atom_site_aniso_U_33
_atom_site_aniso_U_23
_atom_site_aniso_U_13
_atom_site_aniso_U_12
C1 0.0135(9) 0.0119(7) 0.0103(7) 0.0003(6) -0.0017(6) 0.0027(6)
C2 0.0154(9) 0.0141(7) 0.0147(8) -0.0001(6) -0.0033(7) 0.0009(6)
C3 0.0211(10) 0.0159(8) 0.0262(10) -0.0034(7) -0.0081(8) 0.0010(7)
C4 0.0282(11) 0.0204(9) 0.0206(9) -0.0096(8) -0.0095(8) 0.0073(8)
C5 0.0210(9) 0.0241(9) 0.0134(8) -0.0043(7) -0.0017(7) 0.0078(7)
C6 0.0151(8) 0.0155(7) 0.0111(8) 0.0008(6) -0.0018(7) 0.0044(7)
C8 0.0139(8) 0.0123(7) 0.0161(8) 0.0024(6) 0.0030(7) 0.0031(6)
C10 0.0116(8) 0.0188(9) 0.0175(8) -0.0033(7) 0.0012(7) -0.0021(7)
C11 0.0128(8) 0.0205(8) 0.0229(9) -0.0010(7) 0.0022(7) -0.0001(7)
C13 0.0167(8) 0.0137(7) 0.0180(8) 0.0043(6) 0.0043(7) 0.0018(7)
C14 0.0126(8) 0.0190(8) 0.0094(7) -0.0008(6) 0.0032(6) -0.0028(7)
Cl1 0.01231(19) 0.0237(2) 0.0178(2) -0.00983(16) 0.00081(16) -0.00260(16)
N7 0.0162(8) 0.0240(8) 0.0098(7) -0.0002(6) 0.0048(6) 0.0015(6)
N9 0.0101(7) 0.0156(7) 0.0123(7) -0.0006(5) 0.0007(5) 0.0000(5)
N12 0.0127(7) 0.0216(7) 0.0180(7) -0.0012(6) 0.0064(6) 0.0023(6)
O1 0.0115(6) 0.0199(6) 0.0111(5) -0.0017(5) -0.0018(5) -0.0033(5)
Pt1 0.00878(3) 0.01178(3) 0.00810(3) -0.00083(2) 0.00088(2) -0.00023(2)
S1 0.00940(19) 0.01314(16) 0.00833(17) 0.00005(13) 0.00119(14) -0.00073(14)

loop_
_atom_type_symbol
_atom_type_description
_atom_type_scat_dispersion_real
_atom_type_scat_dispersion_imag
_atom_type_scat_source
C C 0.0033 0.0016 'International Tables Vol C Tables 4.2.6.8 and 6.1.1.4'
H H 0.0000 0.0000 'International Tables Vol C Tables 4.2.6.8 and 6.1.1.4'
N N 0.0061 0.0033 'International Tables Vol C Tables 4.2.6.8 and 6.1.1.4'
O O 0.0106 0.0060 'International Tables Vol C Tables 4.2.6.8 and 6.1.1.4'
S S 0.1246 0.1234 'International Tables Vol C Tables 4.2.6.8 and 6.1.1.4'
Cl Cl 0.1484 0.1585 'International Tables Vol C Tables 4.2.6.8 and 6.1.1.4'
Pt Pt -1.7033 8.3905 'International Tables Vol C Tables 4.2.6.8 and 6.1.1.4'

loop_
_geom_angle_atom_site_label_1
_geom_angle_atom_site_label_2
_geom_angle_atom_site_label_3
_geom_angle
_geom_angle_site_symmetry_1
_geom_angle_site_symmetry_3
_geom_angle_publ_flag
C6 C1 C2 115.93(15) . . ?
C6 C1 Pt1 120.91(13) . . ?
C2 C1 Pt1 123.12(12) . . ?
C3 C2 C1 122.46(17) . . ?
C3 C2 H2 118.8 . . ?
C1 C2 H2 118.8 . . ?
C4 C3 C2 119.75(18) . . ?
C4 C3 H3 120.1 . . ?
C2 C3 H3 120.1 . . ?
C5 C4 C3 119.53(17) . . ?
C5 C4 H4 120.2 . . ?
C3 C4 H4 120.2 . . ?
C4 C5 C6 120.48(18) . . ?
C4 C5 H5 119.8 . . ?
C6 C5 H5 119.8 . . ?
C5 C6 C1 121.62(17) . . ?
C5 C6 N7 116.51(16) . . ?
C1 C6 N7 121.85(15) . . ?
N9 C8 N7 124.59(17) . . ?
N9 C8 N12 114.42(16) . . ?
N7 C8 N12 120.97(16) . . ?
N9 C10 C11 103.12(14) . . ?
N9 C10 H10A 111.1 . . ?
C11 C10 H10A 111.1 . . ?
N9 C10 H10B 111.1 . . ?
C11 C10 H10B 111.1 . . ?
H10A C10 H10B 109.1 . . ?
N12 C11 C10 100.64(14) . . ?
N12 C11 H11A 111.6 . . ?
C10 C11 H11A 111.6 . . ?
N12 C11 H11B 111.6 . . ?
C10 C11 H11B 111.6 . . ?
H11A C11 H11B 109.4 . . ?
S1 C13 H13A 109.5 . . ?
S1 C13 H13B 109.5 . . ?
H13A C13 H13B 109.5 . . ?
S1 C13 H13C 109.5 . . ?
H13A C13 H13C 109.5 . . ?
H13B C13 H13C 109.5 . . ?
S1 C14 H14A 109.5 . . ?
S1 C14 H14B 109.5 . . ?
H14A C14 H14B 109.5 . . ?
S1 C14 H14C 109.5 . . ?
H14A C14 H14C 109.5 . . ?
H14B C14 H14C 109.5 . . ?
C8 N7 C6 122.60(15) . . ?
C8 N7 H7 115.6(17) . . ?
C6 N7 H7 118.1(16) . . ?
C8 N9 C10 106.72(14) . . ?
C8 N9 Pt1 121.17(12) . . ?
C10 N9 Pt1 126.13(11) . . ?
C8 N12 C11 106.26(14) . . ?
C8 N12 H12 118.2(18) . . ?
C11 N12 H12 118.2(17) . . ?
C1 Pt1 N9 86.81(6) . . ?
C1 Pt1 S1 94.92(5) . . ?
N9 Pt1 S1 174.56(4) . . ?
C1 Pt1 Cl1 177.18(5) . . ?
N9 Pt1 Cl1 90.58(4) . . ?
S1 Pt1 Cl1 87.785(15) . . ?
O1 S1 C14 106.13(8) . . ?
O1 S1 C13 106.37(8) . . ?
C14 S1 C13 102.24(8) . . ?
O1 S1 Pt1 121.79(5) . . ?
C14 S1 Pt1 110.47(6) . . ?
C13 S1 Pt1 108.09(6) . . ?

loop_
_geom_bond_atom_site_label_1
_geom_bond_atom_site_label_2
_geom_bond_distance
_geom_bond_site_symmetry_2
_geom_bond_publ_flag
C1 C6 1.409(2) . ?
C1 C2 1.412(2) . ?
C1 Pt1 2.0147(16) . ?
C2 C3 1.395(2) . ?
C2 H2 0.9500 . ?
C3 C4 1.390(3) . ?
C3 H3 0.9500 . ?
C4 C5 1.384(3) . ?
C4 H4 0.9500 . ?
C5 C6 1.401(2) . ?
C5 H5 0.9500 . ?
C6 N7 1.413(2) . ?
C8 N9 1.312(2) . ?
C8 N7 1.345(2) . ?
C8 N12 1.365(2) . ?
C10 N9 1.484(2) . ?
C10 C11 1.532(2) . ?
C10 H10A 0.9900 . ?
C10 H10B 0.9900 . ?
C11 N12 1.471(2) . ?
C11 H11A 0.9900 . ?
C11 H11B 0.9900 . ?
C13 S1 1.7795(17) . ?
C13 H13A 0.9800 . ?
C13 H13B 0.9800 . ?
C13 H13C 0.9800 . ?
C14 S1 1.7776(16) . ?
C14 H14A 0.9800 . ?
C14 H14B 0.9800 . ?
C14 H14C 0.9800 . ?
Cl1 Pt1 2.4117(4) . ?
N7 H7 0.81(2) . ?
N9 Pt1 2.0317(15) . ?
N12 H12 0.77(2) . ?
O1 S1 1.4866(12) . ?
Pt1 S1 2.2123(4) . ?

loop_
_geom_hbond_atom_site_label_D
_geom_hbond_atom_site_label_H
_geom_hbond_atom_site_label_A
_geom_hbond_distance_DH
_geom_hbond_distance_HA
_geom_hbond_distance_DA
_geom_hbond_angle_DHA
_geom_hbond_site_symmetry_A
C13 H13A Cl1 0.98 2.78 3.6747(18) 153 4_556
C14 H14A O1 0.98 2.47 3.231(2) 134 5_766
C14 H14B Cl1 0.98 2.62 3.2729(18) 125 .
C14 H14C Cl1 0.98 2.77 3.6587(18) 152 4_556
N7 H7 O1 0.81(2) 2.06(2) 2.8359(19) 160(2) 6_557

loop_
_geom_torsion_atom_site_label_1
_geom_torsion_atom_site_label_2
_geom_torsion_atom_site_label_3
_geom_torsion_atom_site_label_4
_geom_torsion
_geom_torsion_site_symmetry_1
_geom_torsion_site_symmetry_2
_geom_torsion_site_symmetry_3
_geom_torsion_site_symmetry_4
_geom_torsion_publ_flag
C6 C1 C2 C3 4.3(2) . . . . ?
Pt1 C1 C2 C3 -177.99(13) . . . . ?
C1 C2 C3 C4 -0.3(3) . . . . ?
C2 C3 C4 C5 -3.0(3) . . . . ?
C3 C4 C5 C6 2.0(3) . . . . ?
C4 C5 C6 C1 2.3(3) . . . . ?
C4 C5 C6 N7 -176.05(17) . . . . ?
C2 C1 C6 C5 -5.3(2) . . . . ?
Pt1 C1 C6 C5 176.95(13) . . . . ?
C2 C1 C6 N7 172.98(15) . . . . ?
Pt1 C1 C6 N7 -4.8(2) . . . . ?
N9 C10 C11 N12 -27.89(17) . . . . ?
N9 C8 N7 C6 24.0(3) . . . . ?
N12 C8 N7 C6 -157.55(16) . . . . ?
C5 C6 N7 C8 144.91(17) . . . . ?
C1 C6 N7 C8 -33.5(3) . . . . ?
N7 C8 N9 C10 176.70(16) . . . . ?
N12 C8 N9 C10 -1.9(2) . . . . ?
N7 C8 N9 Pt1 22.4(2) . . . . ?
N12 C8 N9 Pt1 -156.21(12) . . . . ?
C11 C10 N9 C8 19.37(18) . . . . ?
C11 C10 N9 Pt1 172.06(11) . . . . ?
N9 C8 N12 C11 -17.5(2) . . . . ?
N7 C8 N12 C11 163.90(16) . . . . ?
C10 C11 N12 C8 27.54(18) . . . . ?
